data_7054064
loop_
_publ_author_name
'Aguil\'o, Joan'
'Naeimi, Atena'
'Bofill, Roger'
'Mueller-Bunz, Helge'
'Llobet, Antoni'
'Escriche, Llu\'is'
'Sala, Xavier'
'Albrecht, Martin'

_publ_section_title
;
 Dinuclear ruthenium complexes containing a new ditopic
 phthalazin-bis(triazole) ligand that promotes metal--metal interactions
;
_journal_issue 5
_journal_name_full 'New Journal of Chemistry'
_journal_page_first 1980
_journal_paper_doi 10.1039/c3nj01209c
_journal_volume 38
_journal_year 2014
_chemical_formula_moiety 'C15 H15 N8, C H Cl3, I'
_chemical_formula_sum 'C16 H16 Cl3 I N8'
_chemical_formula_weight 553.62
_chemical_name_systematic
; 
 ? 
;
_space_group_IT_number 14
_symmetry_cell_setting monoclinic
_symmetry_space_group_name_Hall '-P 2ybc'
_symmetry_space_group_name_H-M 'P 1 21/c 1'
_atom_sites_solution_hydrogens geom
_atom_sites_solution_primary direct
_atom_sites_solution_secondary difmap
_audit_creation_method SHELXL-97
_cell_angle_alpha 90.00
_cell_angle_beta 102.175(4)
_cell_angle_gamma 90.00
_cell_formula_units_Z 4
_cell_length_a 16.5447(6)
_cell_length_b 6.8596(3)
_cell_length_c 19.1037(8)
_cell_measurement_reflns_used 5447
_cell_measurement_temperature 100(2)
_cell_measurement_theta_max 24.0911
_cell_measurement_theta_min 3.3126
_cell_volume 2119.31(15)
_computing_cell_refinement
; 
CrysAlisPro, Agilent Technologies, 
Version 1.171.34.49 (release 20-01-2011 CrysAlis171 .NET) 
(compiled Jan 20 2011,15:58:25) 
;
_computing_data_collection
; 
CrysAlisPro, Agilent Technologies, 
Version 1.171.34.49 (release 20-01-2011 CrysAlis171 .NET) 
(compiled Jan 20 2011,15:58:25) 
;
_computing_data_reduction
; 
CrysAlisPro, Agilent Technologies, 
Version 1.171.34.49 (release 20-01-2011 CrysAlis171 .NET) 
(compiled Jan 20 2011,15:58:25) 
;
_computing_structure_refinement 'SHELXL-97 (Sheldrick, 2008)'
_computing_structure_solution 'SHELXS-97 (Sheldrick, 2008)'
_diffrn_ambient_temperature 100(2)
_diffrn_detector_area_resol_mean 10.3196
_diffrn_measured_fraction_theta_full 0.995
_diffrn_measured_fraction_theta_max 0.995
_diffrn_measurement_device_type 'SuperNova, Dual, Cu at zero, Atlas'
_diffrn_measurement_method '\w scans'
_diffrn_radiation_monochromator mirror
_diffrn_radiation_source 'SuperNova (Mo) X-ray Source'
_diffrn_radiation_type MoK\a
_diffrn_radiation_wavelength 0.71073
_diffrn_reflns_av_R_equivalents 0.0540
_diffrn_reflns_av_sigmaI/netI 0.0416
_diffrn_reflns_limit_h_max 18
_diffrn_reflns_limit_h_min -18
_diffrn_reflns_limit_k_max 7
_diffrn_reflns_limit_k_min -7
_diffrn_reflns_limit_l_max 21
_diffrn_reflns_limit_l_min -21
_diffrn_reflns_number 15714
_diffrn_reflns_theta_full 24.14
_diffrn_reflns_theta_max 24.14
_diffrn_reflns_theta_min 3.32
_exptl_absorpt_coefficient_mu 1.909
_exptl_absorpt_correction_T_max 0.866
_exptl_absorpt_correction_T_min 0.737
_exptl_absorpt_correction_type analytical
_exptl_absorpt_process_details
; 
CrysAlisPro, Agilent Technologies, 
Version 1.171.34.49 (release 20-01-2011 CrysAlis171 .NET) 
(compiled Jan 20 2011,15:58:25) 
Analytical numeric absorption correction using a multifaceted crystal
model based on expressions derived by R.C. Clark & J.S. Reid.
(Clark, R. C. & Reid, J. S. (1995). Acta Cryst. A51, 887-897)
;
_exptl_crystal_colour yellow
_exptl_crystal_density_diffrn 1.735
_exptl_crystal_density_method 'not measured'
_exptl_crystal_description rod
_exptl_crystal_F_000 1088
_exptl_crystal_size_max 0.1849
_exptl_crystal_size_mid 0.1005
_exptl_crystal_size_min 0.0797
_refine_diff_density_max 0.789
_refine_diff_density_min -0.386
_refine_diff_density_rms 0.092
_refine_ls_extinction_method none
_refine_ls_goodness_of_fit_ref 1.060
_refine_ls_hydrogen_treatment constr
_refine_ls_matrix_type full
_refine_ls_number_parameters 256
_refine_ls_number_reflns 3351
_refine_ls_number_restraints 0
_refine_ls_restrained_S_all 1.060
_refine_ls_R_factor_all 0.0412
_refine_ls_R_factor_gt 0.0288
_refine_ls_shift/su_max 0.001
_refine_ls_shift/su_mean 0.000
_refine_ls_structure_factor_coef Fsqd
_refine_ls_weighting_details 'calc w=1/[\s^2^(Fo^2^)+(0.0197P)^2^+2.5839P] where P=(Fo^2^+2Fc^2^)/3'
_refine_ls_weighting_scheme calc
_refine_ls_wR_factor_gt 0.0578
_refine_ls_wR_factor_ref 0.0638
_reflns_number_gt 2791
_reflns_number_total 3351
_reflns_threshold_expression I>2\s(I)
_cod_data_source_file c3nj01209c.txt
_cod_data_source_block alb100(3)
_cod_original_sg_symbol_H-M 'P 21/c'
_cod_database_code 7054064

loop_
_symmetry_equiv_pos_as_xyz
'x, y, z'
'-x, y+1/2, -z+1/2'
'-x, -y, -z'
'x, -y-1/2, z-1/2'

loop_
_atom_site_label
_atom_site_type_symbol
_atom_site_fract_x
_atom_site_fract_y
_atom_site_fract_z
_atom_site_U_iso_or_equiv
_atom_site_adp_type
_atom_site_occupancy
_atom_site_symmetry_multiplicity
_atom_site_calc_flag
_atom_site_refinement_flags
C1 C 0.3504(2) 1.3881(6) 0.5793(2) 0.0283(10) Uani 1 1 d .
H1A H 0.3722 1.5155 0.5692 0.042 Uiso 1 1 calc R
H1B H 0.3042 1.4064 0.6033 0.042 Uiso 1 1 calc R
H1C H 0.3312 1.3174 0.5342 0.042 Uiso 1 1 calc R
N1 N 0.41584(18) 1.2756(4) 0.62577(17) 0.0184(7) Uani 1 1 d .
N2 N 0.40663(19) 1.2177(5) 0.69058(18) 0.0224(8) Uani 1 1 d .
N3 N 0.47293(19) 1.1169(5) 0.71949(17) 0.0225(8) Uani 1 1 d .
C2 C 0.4871(2) 1.2111(6) 0.6123(2) 0.0209(9) Uani 1 1 d .
H2 H 0.5078 1.2308 0.5701 0.025 Uiso 1 1 calc R
C3 C 0.5237(2) 1.1104(5) 0.67230(19) 0.0147(8) Uani 1 1 d .
C4 C 0.6020(2) 1.0018(5) 0.68813(19) 0.0149(8) Uani 1 1 d .
N4 N 0.60455(17) 0.8298(4) 0.65801(16) 0.0150(7) Uani 1 1 d .
C5 C 0.5334(2) 0.7437(6) 0.6083(2) 0.0219(9) Uani 1 1 d .
H5A H 0.4856 0.7402 0.6311 0.033 Uiso 1 1 calc R
H5B H 0.5472 0.6108 0.5960 0.033 Uiso 1 1 calc R
H5C H 0.5201 0.8227 0.5646 0.033 Uiso 1 1 calc R
N5 N 0.67170(18) 0.7125(4) 0.66795(16) 0.0167(7) Uani 1 1 d .
C6 C 0.6733(2) 1.0708(5) 0.73735(18) 0.0133(8) Uani 1 1 d .
C7 C 0.6716(2) 1.2509(5) 0.7734(2) 0.0169(9) Uani 1 1 d .
H7 H 0.6235 1.3305 0.7639 0.020 Uiso 1 1 calc R
C8 C 0.7407(2) 1.3080(6) 0.8223(2) 0.0194(9) Uani 1 1 d .
H8 H 0.7401 1.4269 0.8477 0.023 Uiso 1 1 calc R
C9 C 0.8121(2) 1.1926(6) 0.8351(2) 0.0192(9) Uani 1 1 d .
H9 H 0.8595 1.2358 0.8686 0.023 Uiso 1 1 calc R
C10 C 0.8152(2) 1.0185(6) 0.80037(19) 0.0179(9) Uani 1 1 d .
H10 H 0.8643 0.9425 0.8098 0.021 Uiso 1 1 calc R
C11 C 0.7452(2) 0.9532(5) 0.75070(19) 0.0148(8) Uani 1 1 d .
C12 C 0.7402(2) 0.7725(5) 0.71185(19) 0.0156(8) Uani 1 1 d .
C13 C 0.8069(2) 0.6306(5) 0.71517(19) 0.0155(8) Uani 1 1 d .
C14 C 0.8047(2) 0.4696(5) 0.6717(2) 0.0169(9) Uani 1 1 d .
H14 H 0.7608 0.4296 0.6338 0.020 Uiso 1 1 calc R
N6 N 0.88125(18) 0.6327(5) 0.76236(17) 0.0197(8) Uani 1 1 d .
N7 N 0.92421(18) 0.4808(5) 0.74975(17) 0.0212(8) Uani 1 1 d .
N8 N 0.87739(17) 0.3823(4) 0.69428(16) 0.0172(7) Uani 1 1 d .
C15 C 0.9098(2) 0.2090(6) 0.6660(2) 0.0233(10) Uani 1 1 d .
H15A H 0.8648 0.1414 0.6334 0.035 Uiso 1 1 calc R
H15B H 0.9339 0.1220 0.7055 0.035 Uiso 1 1 calc R
H15C H 0.9523 0.2468 0.6399 0.035 Uiso 1 1 calc R
I I 0.321037(15) 0.89695(4) 0.476267(13) 0.02164(10) Uani 1 1 d .
C16 C 0.8754(3) 0.7487(6) 0.5225(2) 0.0257(10) Uani 1 1 d .
H16 H 0.8251 0.8189 0.5305 0.031 Uiso 1 1 calc R
Cl1 Cl 0.95477(6) 0.77351(15) 0.60077(5) 0.0276(3) Uani 1 1 d .
Cl2 Cl 0.85039(7) 0.50043(16) 0.50723(6) 0.0338(3) Uani 1 1 d .
Cl3 Cl 0.90518(7) 0.85129(17) 0.44764(6) 0.0397(3) Uani 1 1 d .

loop_
_atom_site_aniso_label
_atom_site_aniso_U_11
_atom_site_aniso_U_22
_atom_site_aniso_U_33
_atom_site_aniso_U_23
_atom_site_aniso_U_13
_atom_site_aniso_U_12
C1 0.027(2) 0.025(2) 0.030(2) -0.006(2) 0.001(2) 0.0107(19)
N1 0.0144(17) 0.0175(18) 0.0206(19) -0.0031(15) -0.0024(14) 0.0037(14)
N2 0.0199(18) 0.0220(19) 0.026(2) 0.0021(16) 0.0065(15) 0.0019(15)
N3 0.0201(17) 0.0261(19) 0.0239(19) 0.0026(16) 0.0103(15) 0.0052(15)
C2 0.023(2) 0.023(2) 0.018(2) -0.0027(18) 0.0081(18) 0.0021(18)
C3 0.0145(18) 0.0130(19) 0.016(2) -0.0022(17) 0.0023(17) -0.0026(16)
C4 0.017(2) 0.013(2) 0.015(2) 0.0006(17) 0.0058(17) -0.0020(16)
N4 0.0113(15) 0.0180(17) 0.0153(17) -0.0015(14) 0.0014(13) 0.0017(13)
C5 0.017(2) 0.022(2) 0.022(2) -0.0044(18) -0.0045(18) -0.0006(17)
N5 0.0148(16) 0.0162(17) 0.0180(17) -0.0016(14) 0.0012(14) 0.0013(13)
C6 0.0153(19) 0.015(2) 0.0100(19) 0.0033(16) 0.0043(16) -0.0031(16)
C7 0.018(2) 0.0129(19) 0.021(2) -0.0005(16) 0.0066(18) -0.0015(15)
C8 0.025(2) 0.014(2) 0.020(2) -0.0027(17) 0.0062(19) -0.0032(17)
C9 0.018(2) 0.021(2) 0.016(2) 0.0039(18) -0.0023(17) -0.0081(17)
C10 0.020(2) 0.020(2) 0.014(2) 0.0044(17) 0.0018(17) 0.0000(17)
C11 0.0179(19) 0.017(2) 0.0109(19) 0.0013(16) 0.0073(16) -0.0027(16)
C12 0.018(2) 0.017(2) 0.014(2) 0.0034(16) 0.0065(17) -0.0024(16)
C13 0.0140(19) 0.019(2) 0.014(2) 0.0009(17) 0.0044(16) -0.0006(16)
C14 0.0134(19) 0.021(2) 0.016(2) 0.0039(17) 0.0035(17) 0.0016(16)
N6 0.0166(16) 0.0209(19) 0.0202(18) -0.0001(15) 0.0011(14) 0.0013(14)
N7 0.0175(17) 0.0238(19) 0.0203(18) -0.0026(15) -0.0009(15) 0.0030(15)
N8 0.0136(16) 0.0199(18) 0.0174(17) 0.0005(14) 0.0016(14) 0.0012(14)
C15 0.0147(19) 0.026(2) 0.028(2) -0.0010(19) 0.0006(18) 0.0076(17)
I 0.02176(15) 0.02266(15) 0.01962(15) 0.00001(12) 0.00237(11) -0.00280(11)
C16 0.029(2) 0.028(2) 0.021(2) 0.0006(19) 0.0078(19) 0.0023(19)
Cl1 0.0231(5) 0.0335(6) 0.0245(6) -0.0026(5) 0.0011(4) -0.0025(4)
Cl2 0.0478(7) 0.0278(6) 0.0228(6) -0.0015(5) 0.0004(5) -0.0063(5)
Cl3 0.0433(7) 0.0467(7) 0.0310(6) 0.0145(5) 0.0122(5) -0.0026(5)

loop_
_atom_type_symbol
_atom_type_description
_atom_type_scat_dispersion_real
_atom_type_scat_dispersion_imag
_atom_type_scat_source
C C 0.0033 0.0016 'International Tables Vol C Tables 4.2.6.8 and 6.1.1.4'
H H 0.0000 0.0000 'International Tables Vol C Tables 4.2.6.8 and 6.1.1.4'
N N 0.0061 0.0033 'International Tables Vol C Tables 4.2.6.8 and 6.1.1.4'
Cl Cl 0.1484 0.1585 'International Tables Vol C Tables 4.2.6.8 and 6.1.1.4'
I I -0.4742 1.8119 'International Tables Vol C Tables 4.2.6.8 and 6.1.1.4'

loop_
_geom_angle_atom_site_label_1
_geom_angle_atom_site_label_2
_geom_angle_atom_site_label_3
_geom_angle
N1 C1 H1A 109.5
N1 C1 H1B 109.5
H1A C1 H1B 109.5
N1 C1 H1C 109.5
H1A C1 H1C 109.5
H1B C1 H1C 109.5
C2 N1 N2 110.9(3)
C2 N1 C1 128.8(3)
N2 N1 C1 120.2(3)
N3 N2 N1 107.3(3)
N2 N3 C3 108.5(3)
N1 C2 C3 105.1(3)
N1 C2 H2 127.5
C3 C2 H2 127.5
N3 C3 C2 108.3(3)
N3 C3 C4 121.5(3)
C2 C3 C4 130.2(4)
N4 C4 C6 119.2(3)
N4 C4 C3 118.2(3)
C6 C4 C3 122.5(3)
C4 N4 N5 124.9(3)
C4 N4 C5 123.2(3)
N5 N4 C5 111.9(3)
N4 C5 H5A 109.5
N4 C5 H5B 109.5
H5A C5 H5B 109.5
N4 C5 H5C 109.5
H5A C5 H5C 109.5
H5B C5 H5C 109.5
C12 N5 N4 118.2(3)
C11 C6 C7 120.8(3)
C11 C6 C4 118.4(3)
C7 C6 C4 120.8(3)
C8 C7 C6 118.7(3)
C8 C7 H7 120.6
C6 C7 H7 120.6
C7 C8 C9 120.5(4)
C7 C8 H8 119.7
C9 C8 H8 119.7
C10 C9 C8 121.6(3)
C10 C9 H9 119.2
C8 C9 H9 119.2
C9 C10 C11 119.6(3)
C9 C10 H10 120.2
C11 C10 H10 120.2
C10 C11 C6 118.8(3)
C10 C11 C12 124.9(3)
C6 C11 C12 116.4(3)
N5 C12 C11 122.8(3)
N5 C12 C13 111.0(3)
C11 C12 C13 126.2(3)
N6 C13 C14 108.2(3)
N6 C13 C12 126.1(3)
C14 C13 C12 125.7(3)
N8 C14 C13 104.9(3)
N8 C14 H14 127.5
C13 C14 H14 127.5
N7 N6 C13 108.6(3)
N6 N7 N8 107.3(3)
C14 N8 N7 111.0(3)
C14 N8 C15 128.7(3)
N7 N8 C15 120.3(3)
N8 C15 H15A 109.5
N8 C15 H15B 109.5
H15A C15 H15B 109.5
N8 C15 H15C 109.5
H15A C15 H15C 109.5
H15B C15 H15C 109.5
Cl3 C16 Cl2 110.4(2)
Cl3 C16 Cl1 111.2(2)
Cl2 C16 Cl1 109.8(2)
Cl3 C16 H16 108.5
Cl2 C16 H16 108.5
Cl1 C16 H16 108.5

loop_
_geom_bond_atom_site_label_1
_geom_bond_atom_site_label_2
_geom_bond_distance
C1 N1 1.467(5)
C1 H1A 0.9800
C1 H1B 0.9800
C1 H1C 0.9800
N1 C2 1.334(5)
N1 N2 1.339(4)
N2 N3 1.315(4)
N3 C3 1.357(5)
C2 C3 1.365(5)
C2 H2 0.9500
C3 C4 1.470(5)
C4 N4 1.317(5)
C4 C6 1.425(5)
N4 N5 1.352(4)
N4 C5 1.471(4)
C5 H5A 0.9800
C5 H5B 0.9800
C5 H5C 0.9800
N5 C12 1.326(4)
C6 C11 1.415(5)
C6 C7 1.418(5)
C7 C8 1.372(5)
C7 H7 0.9500
C8 C9 1.399(5)
C8 H8 0.9500
C9 C10 1.372(5)
C9 H9 0.9500
C10 C11 1.406(5)
C10 H10 0.9500
C11 C12 1.438(5)
C12 C13 1.462(5)
C13 N6 1.364(4)
C13 C14 1.378(5)
C14 N8 1.332(4)
C14 H14 0.9500
N6 N7 1.312(4)
N7 N8 1.354(4)
N8 C15 1.454(5)
C15 H15A 0.9800
C15 H15B 0.9800
C15 H15C 0.9800
C16 Cl3 1.756(4)
C16 Cl2 1.762(4)
C16 Cl1 1.778(4)
C16 H16 1.0000

loop_
_geom_torsion_atom_site_label_1
_geom_torsion_atom_site_label_2
_geom_torsion_atom_site_label_3
_geom_torsion_atom_site_label_4
_geom_torsion
C2 N1 N2 N3 0.8(4)
C1 N1 N2 N3 178.5(3)
N1 N2 N3 C3 -0.5(4)
N2 N1 C2 C3 -0.7(4)
C1 N1 C2 C3 -178.2(4)
N2 N3 C3 C2 0.0(4)
N2 N3 C3 C4 -177.8(3)
N1 C2 C3 N3 0.4(4)
N1 C2 C3 C4 178.0(4)
N3 C3 C4 N4 101.8(4)
C2 C3 C4 N4 -75.4(5)
N3 C3 C4 C6 -74.8(5)
C2 C3 C4 C6 107.9(5)
C6 C4 N4 N5 -2.6(5)
C3 C4 N4 N5 -179.4(3)
C6 C4 N4 C5 178.1(3)
C3 C4 N4 C5 1.3(5)
C4 N4 N5 C12 0.8(5)
C5 N4 N5 C12 -179.8(3)
N4 C4 C6 C11 1.5(5)
C3 C4 C6 C11 178.2(3)
N4 C4 C6 C7 -176.9(3)
C3 C4 C6 C7 -0.3(5)
C11 C6 C7 C8 -0.8(5)
C4 C6 C7 C8 177.6(3)
C6 C7 C8 C9 1.4(6)
C7 C8 C9 C10 -1.0(6)
C8 C9 C10 C11 -0.1(6)
C9 C10 C11 C6 0.6(5)
C9 C10 C11 C12 -178.9(4)
C7 C6 C11 C10 -0.2(5)
C4 C6 C11 C10 -178.6(3)
C7 C6 C11 C12 179.4(3)
C4 C6 C11 C12 1.0(5)
N4 N5 C12 C11 1.9(5)
N4 N5 C12 C13 -178.8(3)
C10 C11 C12 N5 176.8(3)
C6 C11 C12 N5 -2.8(5)
C10 C11 C12 C13 -2.3(6)
C6 C11 C12 C13 178.1(3)
N5 C12 C13 N6 -170.0(3)
C11 C12 C13 N6 9.2(6)
N5 C12 C13 C14 8.9(5)
C11 C12 C13 C14 -171.9(4)
N6 C13 C14 N8 -0.1(4)
C12 C13 C14 N8 -179.2(3)
C14 C13 N6 N7 -0.1(4)
C12 C13 N6 N7 179.0(4)
C13 N6 N7 N8 0.3(4)
C13 C14 N8 N7 0.3(4)
C13 C14 N8 C15 -177.7(4)
N6 N7 N8 C14 -0.4(4)
N6 N7 N8 C15 177.8(3)
